data_1531396
loop_
_publ_author_name
'Groat, L.A.'
'Chakoumakos, B.C.'
'Brouwer, D.H.'
'Hoffman, C.M.'
'Schultz, A.J.'
'Fyfe, C.A.'
'Morell, H.'

_publ_section_title
;
 The amblygonite (Li Al P O4 F) - montebrasite (Li Al P O4 (O H)) solid
 solution: a combined powder and single-crystal neutron diffraction and
 solid-state (6)Li MAS, CP MAS and REDOR NMR study
;
_journal_name_full 'American Mineralogist'
_journal_page_first 195
_journal_page_last 210
_journal_volume 88
_journal_year 2003
_chemical_formula_sum 'Al F0.77 H0.23 Li O4.23 P'
_chemical_name_systematic 'Li Al (P O4) ((O H)0.23 F0.77)'
_space_group_IT_number 2
_symmetry_space_group_name_Hall '-P 1 (1/2*x+1/2*y,1/2*x-1/2*y,-z)'
_symmetry_space_group_name_H-M 'C -1'
_cell_angle_alpha 90.59
_cell_angle_beta 117.65
_cell_angle_gamma 91.08
_cell_formula_units_Z 4
_cell_length_a 6.678
_cell_length_b 7.717
_cell_length_c 6.931
_cell_volume 316.263
_citation_journal_id_ASTM AMMIAY
_cod_data_source_file Groat_AMMIAY_2003_1795.cif
_cod_data_source_block H0.23Al1F0.77Li1O4.23P1
_cod_original_sg_symbol_H-M 'P -1 (a+b,a-b,-c)'
_cod_original_formula_sum 'H0.23 Al1 F0.77 Li1 O4.23 P1'
_cod_database_code 1531396

loop_
_symmetry_equiv_pos_as_xyz
x,y,z
-x,-y,-z
x+1/2,y+1/2,z
-x+1/2,-y+1/2,-z

loop_
_atom_site_label
_atom_site_type_symbol
_atom_site_fract_x
_atom_site_fract_y
_atom_site_fract_z
_atom_site_occupancy
_atom_site_U_iso_or_equiv
O1 O-2 0.684 0.0163 0.8521 1 0.0
H1 H+1 0.197 0.14 0.838 0.23 0.0
O4 O-2 0.0235 0.2326 0.0915 1 0.0
Al1 Al+3 0 0 0 1 0.0
P1 P+5 -0.0154 0.3404 0.2568 1 0.0
F1 F-1 0.0236 0.0836 0.761 0.77 0.0
O5 O-2 0.0236 0.0836 0.761 0.23 0.0
O3 O-2 0.0999 0.7777 0.6155 1 0.0
O2 O-2 0.2987 0.061 0.5867 1 0.0
Al2 Al+3 0 0 0.5 1 0.0
Li2 Li+1 0.069 0.675 0.307 0.36 0.0
Li1 Li+1 0.043 0.6769 0.253 0.64 0.0
